data_4035585
loop_
_publ_author_name
'Risso, Vesna'
'Farran, Daniel'
'Javierre, Guilhem'
'Naubron, Jean-Val\`ere'
'Giorgi, Michel'
'Piras, Patrick'
'Jean, Marion'
'Vanthuyne, Nicolas'
'Fruttero, Roberta'
'Lorcy, Dominique'
'Roussel, Christian'

_publ_section_title
;
 Atropisomerism in a 10-Membered Ring with Multiple Chirality Axes: (3 Z,9
 Z)-1,2,5,8-Dithiadiazecine-6,7(5 H,8 H)-dione Series.
;
_journal_issue 15
_journal_name_full 'The Journal of organic chemistry'
_journal_page_first 7566
_journal_page_last 7573
_journal_paper_doi 10.1021/acs.joc.8b01009
_journal_volume 83
_journal_year 2018
_chemical_formula_moiety 'C20 H18 N2 O2 S2'
_chemical_formula_sum 'C20 H18 N2 O2 S2'
_chemical_formula_weight 382.48
_space_group_crystal_system monoclinic
_space_group_IT_number 15
_space_group_name_Hall '-C 2yc'
_space_group_name_H-M_alt 'C 1 2/c 1'
_atom_sites_solution_hydrogens geom
_atom_sites_solution_primary direct
_audit_creation_date 2015-03-26
_audit_creation_method
;
Olex2 1.2
(compiled 2015.01.26 svn.r3151 for OlexSys, GUI svn.r4998)
;
_cell_angle_alpha 90
_cell_angle_beta 136.127(10)
_cell_angle_gamma 90
_cell_formula_units_Z 8
_cell_length_a 31.1778(17)
_cell_length_b 9.74516(16)
_cell_length_c 17.5366(10)
_cell_measurement_reflns_used 11858
_cell_measurement_temperature 293(2)
_cell_measurement_theta_max 69.2830
_cell_measurement_theta_min 4.0690
_cell_volume 3692.8(7)
_computing_cell_refinement
;
CrysAlisPro, Agilent Technologies,
Version 1.171.37.35 (release 13-08-2014 CrysAlis171 .NET)
(compiled Aug 13 2014,18:06:01)
;
_computing_data_collection
;
CrysAlisPro, Agilent Technologies,
Version 1.171.37.35 (release 13-08-2014 CrysAlis171 .NET)
(compiled Aug 13 2014,18:06:01)
;
_computing_data_reduction
;
CrysAlisPro, Agilent Technologies,
Version 1.171.37.35 (release 13-08-2014 CrysAlis171 .NET)
(compiled Aug 13 2014,18:06:01)
;
_computing_molecular_graphics 'Olex2 (Dolomanov et al., 2009)'
_computing_publication_material 'Olex2 (Dolomanov et al., 2009)'
_computing_structure_refinement 'ShelXL (Sheldrick, 2008)'
_computing_structure_solution 'ShelXS (Sheldrick, 2008)'
_diffrn_ambient_temperature 293(2)
_diffrn_detector 'CCD plate'
_diffrn_detector_area_resol_mean 5.3048
_diffrn_detector_type AtlasS2
_diffrn_measured_fraction_theta_full 1.000
_diffrn_measured_fraction_theta_max 0.995
_diffrn_measurement_details
;
#__ type_ start__ end____ width___ exp.time_
  1 omega  -41.00    1.00   1.0000    1.0000
omega____ theta____ kappa____ phi______ frames
    -      -35.3416  -57.0000    0.0000 42

#__ type_ start__ end____ width___ exp.time_
  2 omega  -35.00   -1.00   1.0000    1.0000
omega____ theta____ kappa____ phi______ frames
    -      -35.3416  -38.0000   60.0000 34

#__ type_ start__ end____ width___ exp.time_
  3 omega    1.00   62.00   1.0000    1.0000
omega____ theta____ kappa____ phi______ frames
    -       35.3416  -99.0000    0.0000 61

#__ type_ start__ end____ width___ exp.time_
  4 omega   55.00  125.00   1.0000    1.0000
omega____ theta____ kappa____ phi______ frames
    -       35.3416 -178.0000  -30.0000 70

#__ type_ start__ end____ width___ exp.time_
  5 omega   47.00  116.00   1.0000    5.0000
omega____ theta____ kappa____ phi______ frames
    -      104.0077 -111.0000  -60.0000 69

#__ type_ start__ end____ width___ exp.time_
  6 omega   37.00  109.00   1.0000    5.0000
omega____ theta____ kappa____ phi______ frames
    -      104.0077  -94.0000   30.0000 72

#__ type_ start__ end____ width___ exp.time_
  7 omega   83.00  143.00   1.0000    5.0000
omega____ theta____ kappa____ phi______ frames
    -      104.0077  -77.0000  120.0000 60

#__ type_ start__ end____ width___ exp.time_
  8 omega   63.00  109.00   1.0000    5.0000
omega____ theta____ kappa____ phi______ frames
    -      104.0077  -94.0000  150.0000 46

#__ type_ start__ end____ width___ exp.time_
  9 omega   24.00   70.00   1.0000    5.0000
omega____ theta____ kappa____ phi______ frames
    -      104.0077  -77.0000  120.0000 46

#__ type_ start__ end____ width___ exp.time_
 10 omega  104.00  130.00   1.0000    5.0000
omega____ theta____ kappa____ phi______ frames
    -       74.0000   49.0000   16.8982 26

#__ type_ start__ end____ width___ exp.time_
 11 omega  114.00  164.00   1.0000    5.0000
omega____ theta____ kappa____ phi______ frames
    -       78.0000   72.0000   53.3666 50

#__ type_ start__ end____ width___ exp.time_
 12 omega  126.00  177.00   1.0000    5.0000
omega____ theta____ kappa____ phi______ frames
    -      104.0077  111.0000   90.0000 51

#__ type_ start__ end____ width___ exp.time_
 13 omega  132.00  158.00   1.0000    5.0000
omega____ theta____ kappa____ phi______ frames
    -       74.0000   50.0000  -44.1065 26

#__ type_ start__ end____ width___ exp.time_
 14 omega  112.00  150.00   1.0000    5.0000
omega____ theta____ kappa____ phi______ frames
    -       94.0000   77.0000 -159.1766 38

#__ type_ start__ end____ width___ exp.time_
 15 omega   85.00  131.00   1.0000    1.0000
omega____ theta____ kappa____ phi______ frames
    -       66.0000   71.0000 -177.9750 46

#__ type_ start__ end____ width___ exp.time_
 16 omega   67.00  137.00   1.0000    5.0000
omega____ theta____ kappa____ phi______ frames
    -      104.0077   61.0000 -120.0000 70

#__ type_ start__ end____ width___ exp.time_
 17 omega   97.00  171.00   1.0000    5.0000
omega____ theta____ kappa____ phi______ frames
    -      104.0077   77.0000  -30.0000 74

#__ type_ start__ end____ width___ exp.time_
 18 omega   65.00  165.00   1.0000    5.0000
omega____ theta____ kappa____ phi______ frames
    -      104.0077   77.0000    0.0000 100

#__ type_ start__ end____ width___ exp.time_
 19 omega   65.00  150.00   1.0000    5.0000
omega____ theta____ kappa____ phi______ frames
    -      104.0077   77.0000   90.0000 85

#__ type_ start__ end____ width___ exp.time_
 20 omega   65.00  156.00   1.0000    5.0000
omega____ theta____ kappa____ phi______ frames
    -      104.0077   77.0000  150.0000 91

#__ type_ start__ end____ width___ exp.time_
 21 omega   65.00  162.00   1.0000    5.0000
omega____ theta____ kappa____ phi______ frames
    -      104.0077   77.0000   30.0000 97

#__ type_ start__ end____ width___ exp.time_
 22 omega   65.00  157.00   1.0000    5.0000
omega____ theta____ kappa____ phi______ frames
    -      104.0077   77.0000  -90.0000 92

#__ type_ start__ end____ width___ exp.time_
 23 omega   65.00   91.00   1.0000    5.0000
omega____ theta____ kappa____ phi______ frames
    -      104.0077   77.0000 -120.0000 26

#__ type_ start__ end____ width___ exp.time_
 24 omega   56.00   83.00   1.0000    5.0000
omega____ theta____ kappa____ phi______ frames
    -       94.0000   77.0000 -159.1766 27

#__ type_ start__ end____ width___ exp.time_
 25 omega   65.00  172.00   1.0000    5.0000
omega____ theta____ kappa____ phi______ frames
    -      104.0077   77.0000 -180.0000 107

#__ type_ start__ end____ width___ exp.time_
 26 omega   65.00   94.00   1.0000    5.0000
omega____ theta____ kappa____ phi______ frames
    -      104.0077   77.0000  -30.0000 29

#__ type_ start__ end____ width___ exp.time_
 27 omega   65.00  174.00   1.0000    5.0000
omega____ theta____ kappa____ phi______ frames
    -      104.0077   77.0000  -60.0000 109

#__ type_ start__ end____ width___ exp.time_
 28 omega   65.00  174.00   1.0000    5.0000
omega____ theta____ kappa____ phi______ frames
    -      104.0077   77.0000  120.0000 109

#__ type_ start__ end____ width___ exp.time_
 29 omega   65.00  177.00   1.0000    5.0000
omega____ theta____ kappa____ phi______ frames
    -      104.0077   77.0000   60.0000 112

#__ type_ start__ end____ width___ exp.time_
 30 omega   59.00  128.00   1.0000    5.0000
omega____ theta____ kappa____ phi______ frames
    -      104.0077  178.0000 -180.0000 69

#__ type_ start__ end____ width___ exp.time_
 31 omega   38.00   82.00   1.0000    5.0000
omega____ theta____ kappa____ phi______ frames
    -       74.0000   50.0000  -44.1065 44

#__ type_ start__ end____ width___ exp.time_
 32 omega   38.00   81.00   1.0000    5.0000
omega____ theta____ kappa____ phi______ frames
    -       74.0000   49.0000   16.8982 43

#__ type_ start__ end____ width___ exp.time_
 33 omega   40.00   77.00   1.0000    5.0000
omega____ theta____ kappa____ phi______ frames
    -       78.0000   72.0000   53.3666 37

#__ type_ start__ end____ width___ exp.time_
 34 omega   47.00   76.00   1.0000    5.0000
omega____ theta____ kappa____ phi______ frames
    -       86.0000   75.0000  139.5677 29

#__ type_ start__ end____ width___ exp.time_
 35 omega   22.00   49.00   1.0000    1.0000
omega____ theta____ kappa____ phi______ frames
    -       62.0000   78.0000  136.0390 27

#__ type_ start__ end____ width___ exp.time_
 36 omega   18.00   45.00   1.0000    1.0000
omega____ theta____ kappa____ phi______ frames
    -       58.0000   82.0000   86.5850 27

#__ type_ start__ end____ width___ exp.time_
 37 omega   18.00   43.00   1.0000    1.0000
omega____ theta____ kappa____ phi______ frames
    -       58.0000   82.0000   53.7238 25

#__ type_ start__ end____ width___ exp.time_
 38 omega   18.00   43.00   1.0000    1.0000
omega____ theta____ kappa____ phi______ frames
    -       58.0000   79.0000   20.9580 25

#__ type_ start__ end____ width___ exp.time_
 39 omega   18.00   46.00   1.0000    1.0000
omega____ theta____ kappa____ phi______ frames
    -       58.0000   81.0000  -27.1715 28

#__ type_ start__ end____ width___ exp.time_
 40 omega   22.00   47.00   1.0000    1.0000
omega____ theta____ kappa____ phi______ frames
    -       62.0000   78.0000  -58.1213 25

#__ type_ start__ end____ width___ exp.time_
 41 omega   23.00  108.00   1.0000    1.0000
omega____ theta____ kappa____ phi______ frames
    -       62.0000   76.0000 -109.9997 85

#__ type_ start__ end____ width___ exp.time_
 42 omega   28.00   72.00   1.0000    1.0000
omega____ theta____ kappa____ phi______ frames
    -       66.0000   71.0000 -177.9750 44

#__ type_ start__ end____ width___ exp.time_
 43 omega   19.00   45.00   1.0000    1.0000
omega____ theta____ kappa____ phi______ frames
    -       58.0000   82.0000 -165.1622 26

#__ type_ start__ end____ width___ exp.time_
 44 omega   14.00   39.00   1.0000    1.0000
omega____ theta____ kappa____ phi______ frames
    -       54.0000   83.0000  -96.9577 25

#__ type_ start__ end____ width___ exp.time_
 45 omega  -16.00    9.00   1.0000    1.0000
omega____ theta____ kappa____ phi______ frames
    -       38.0000  111.0000 -110.3735 25

#__ type_ start__ end____ width___ exp.time_
 46 omega  -75.00   55.00   1.0000    1.0000
omega____ theta____ kappa____ phi______ frames
    -      -35.3416   77.0000  120.0000 130

#__ type_ start__ end____ width___ exp.time_
 47 omega  -15.00   10.00   1.0000    1.0000
omega____ theta____ kappa____ phi______ frames
    -       38.0000  111.0000  140.2456 25

#__ type_ start__ end____ width___ exp.time_
 48 omega  -96.00  -44.00   1.0000    1.0000
omega____ theta____ kappa____ phi______ frames
    -      -35.3416  -57.0000    0.0000 52

#__ type_ start__ end____ width___ exp.time_
 49 omega -120.00  -51.00   1.0000    1.0000
omega____ theta____ kappa____ phi______ frames
    -      -35.3416  -38.0000   60.0000 69

#__ type_ start__ end____ width___ exp.time_
 50 omega -120.00   -1.00   1.0000    1.0000
omega____ theta____ kappa____ phi______ frames
    -      -35.3416  -57.0000  150.0000 119
;
_diffrn_measurement_device 'four-circle diffractometer'
_diffrn_measurement_device_type 'SuperNova, Dual, Cu at zero, AtlasS2'
_diffrn_measurement_method '\w scans'
_diffrn_orient_matrix_UB_11 -0.0018447000
_diffrn_orient_matrix_UB_12 0.1556550000
_diffrn_orient_matrix_UB_13 -0.0175486000
_diffrn_orient_matrix_UB_21 0.0384776000
_diffrn_orient_matrix_UB_22 -0.0208045000
_diffrn_orient_matrix_UB_23 -0.0237350000
_diffrn_orient_matrix_UB_31 -0.0600000000
_diffrn_orient_matrix_UB_32 -0.0181514000
_diffrn_orient_matrix_UB_33 -0.1232588000
_diffrn_radiation_monochromator mirror
_diffrn_radiation_probe x-ray
_diffrn_radiation_type CuK\a
_diffrn_radiation_wavelength 1.54184
_diffrn_reflns_av_R_equivalents 0.0340
_diffrn_reflns_av_unetI/netI 0.0165
_diffrn_reflns_Laue_measured_fraction_full 1.000
_diffrn_reflns_Laue_measured_fraction_max 0.995
_diffrn_reflns_limit_h_max 37
_diffrn_reflns_limit_h_min -37
_diffrn_reflns_limit_k_max 11
_diffrn_reflns_limit_k_min -11
_diffrn_reflns_limit_l_max 21
_diffrn_reflns_limit_l_min -21
_diffrn_reflns_number 25399
_diffrn_reflns_point_group_measured_fraction_full 1.000
_diffrn_reflns_point_group_measured_fraction_max 0.995
_diffrn_reflns_theta_full 67.684
_diffrn_reflns_theta_max 69.407
_diffrn_reflns_theta_min 4.092
_diffrn_source 'sealed X-ray tube'
_diffrn_source_type 'SuperNova (Cu) X-ray Source'
_exptl_absorpt_coefficient_mu 2.752
_exptl_absorpt_correction_T_max 1.00000
_exptl_absorpt_correction_T_min 0.83492
_exptl_absorpt_correction_type multi-scan
_exptl_absorpt_process_details
;
CrysAlisPro, Agilent Technologies,
Version 1.171.37.35 (release 13-08-2014 CrysAlis171 .NET)
(compiled Aug 13 2014,18:06:01)
Empirical absorption correction using spherical harmonics,
 implemented in SCALE3 ABSPACK scaling algorithm.
;
_exptl_crystal_colour colourless
_exptl_crystal_colour_primary colourless
_exptl_crystal_density_diffrn 1.376
_exptl_crystal_description
;
;
_exptl_crystal_F_000 1600
_exptl_crystal_size_max 0.18
_exptl_crystal_size_mid 0.08
_exptl_crystal_size_min 0.05
_refine_diff_density_max 0.210
_refine_diff_density_min -0.223
_refine_diff_density_rms 0.039
_refine_ls_extinction_method none
_refine_ls_goodness_of_fit_ref 1.088
_refine_ls_hydrogen_treatment constr
_refine_ls_matrix_type full
_refine_ls_number_parameters 237
_refine_ls_number_reflns 3452
_refine_ls_number_restraints 0
_refine_ls_restrained_S_all 1.088
_refine_ls_R_factor_all 0.0356
_refine_ls_R_factor_gt 0.0321
_refine_ls_shift/su_max 0.000
_refine_ls_shift/su_mean 0.000
_refine_ls_structure_factor_coef Fsqd
_refine_ls_weighting_details 'w=1/[\s^2^(Fo^2^)+(0.1000P)^2^] where P=(Fo^2^+2Fc^2^)/3'
_refine_ls_weighting_scheme calc
_refine_ls_wR_factor_gt 0.1231
_refine_ls_wR_factor_ref 0.1288
_reflns_Friedel_coverage 0.000
_reflns_number_gt 3118
_reflns_number_total 3452
_reflns_threshold_expression 'I > 2\s(I)'
_cod_data_source_file jo8b01009_si_002.cif
_cod_data_source_block vr18
_cod_original_cell_volume 3692.8(5)
_cod_database_code 4035585
_shelxl_version_number 2014/6
_shelx_space_group_comment
;
The symmetry employed for this shelxl refinement is uniquely defined
by the following loop, which should always be used as a source of
symmetry information in preference to the above space-group names.
They are only intended as comments.
;
_reflns_odcompleteness_completeness 99.97
_reflns_odcompleteness_iscentric 1
_reflns_odcompleteness_theta 66.97
_olex2_refinement_description
;
1. Fixed Uiso
 At 1.2 times of:
  All C(H) groups
 At 1.5 times of:
  All C(H,H,H) groups
2.a Aromatic/amide H refined with riding coordinates:
 C2(H2), C3(H3), C8(H8), C9(H9), C10(H10), C11(H11), C12(H12), C15(H15),
 C16(H16), C17(H17), C18(H18), C19(H19)
2.b Idealised Me refined as rotating group:
 C13(H13A,H13B,H13C), C20(H20A,H20B,H20C)
;
_olex2_submission_special_instructions 'No special instructions were received'

loop_
_space_group_symop_operation_xyz
'x, y, z'
'-x, y, -z+1/2'
'x+1/2, y+1/2, z'
'-x+1/2, y+1/2, -z+1/2'
'-x, -y, -z'
'x, -y, z-1/2'
'-x+1/2, -y+1/2, -z'
'x+1/2, -y+1/2, z-1/2'

loop_
_atom_site_label
_atom_site_type_symbol
_atom_site_fract_x
_atom_site_fract_y
_atom_site_fract_z
_atom_site_U_iso_or_equiv
_atom_site_adp_type
_atom_site_occupancy
_atom_site_site_symmetry_order
_atom_site_calc_flag
_atom_site_refinement_flags_posn
S1 S 0.24210(2) 0.43006(5) 0.11607(4) 0.05408(17) Uani 1 1 d .
S2 S 0.24054(2) 0.24764(4) 0.17368(4) 0.05222(17) Uani 1 1 d .
O1 O 0.11547(7) 0.22740(11) -0.18229(11) 0.0497(3) Uani 1 1 d .
O2 O 0.04776(5) 0.29282(11) -0.10243(10) 0.0448(3) Uani 1 1 d .
N1 N 0.11630(6) 0.44152(11) -0.12863(10) 0.0319(3) Uani 1 1 d .
N2 N 0.11465(6) 0.11504(12) -0.03400(10) 0.0345(3) Uani 1 1 d .
C1 C 0.12260(7) 0.52209(14) -0.05232(13) 0.0366(3) Uani 1 1 d .
C2 C 0.17336(8) 0.51478(17) 0.05491(14) 0.0459(4) Uani 1 1 d .
H2 H 0.1727 0.5576 0.1015 0.055 Uiso 1 1 calc R
C3 C 0.22468(8) 0.12276(18) 0.08366(16) 0.0493(4) Uani 1 1 d .
H3 H 0.2574 0.0947 0.0947 0.059 Uiso 1 1 calc R
C4 C 0.16984(7) 0.06516(14) 0.00112(14) 0.0396(3) Uani 1 1 d .
C5 C 0.09006(7) 0.23999(13) -0.08291(12) 0.0328(3) Uani 1 1 d .
C6 C 0.11167(7) 0.30141(14) -0.13203(12) 0.0336(3) Uani 1 1 d .
C7 C 0.11913(7) 0.51166(13) -0.19684(12) 0.0323(3) Uani 1 1 d .
C8 C 0.08125(7) 0.47271(17) -0.30532(13) 0.0415(3) Uani 1 1 d .
H8 H 0.0536 0.4003 -0.3349 0.050 Uiso 1 1 calc R
C9 C 0.08476(9) 0.5425(2) -0.36959(15) 0.0512(4) Uani 1 1 d .
H9 H 0.0600 0.5152 -0.4420 0.061 Uiso 1 1 calc R
C10 C 0.12461(9) 0.65195(19) -0.32731(17) 0.0527(4) Uani 1 1 d .
H10 H 0.1265 0.6988 -0.3710 0.063 Uiso 1 1 calc R
C11 C 0.16155(9) 0.69131(17) -0.21973(17) 0.0513(4) Uani 1 1 d .
H11 H 0.1884 0.7652 -0.1910 0.062 Uiso 1 1 calc R
C12 C 0.15910(8) 0.62195(15) -0.15399(14) 0.0404(3) Uani 1 1 d .
H12 H 0.1841 0.6492 -0.0815 0.048 Uiso 1 1 calc R
C13 C 0.06948(9) 0.61401(18) -0.10235(17) 0.0518(4) Uani 1 1 d .
H13A H 0.0613 0.6726 -0.1557 0.078 Uiso 1 1 calc GR
H13B H 0.0794 0.6692 -0.0459 0.078 Uiso 1 1 calc GR
H13C H 0.0335 0.5596 -0.1377 0.078 Uiso 1 1 calc GR
C14 C 0.08366(7) 0.02344(14) -0.02145(12) 0.0333(3) Uani 1 1 d .
C15 C 0.02174(7) -0.00764(16) -0.11017(13) 0.0403(3) Uani 1 1 d .
H15 H -0.0011 0.0337 -0.1781 0.048 Uiso 1 1 calc R
C16 C -0.00591(8) -0.10150(17) -0.09655(15) 0.0451(4) Uani 1 1 d .
H16 H -0.0474 -0.1242 -0.1562 0.054 Uiso 1 1 calc R
C17 C 0.02741(8) -0.16098(16) 0.00398(15) 0.0462(4) Uani 1 1 d .
H17 H 0.0083 -0.2227 0.0125 0.055 Uiso 1 1 calc R
C18 C 0.08884(9) -0.12949(18) 0.09198(15) 0.0497(4) Uani 1 1 d .
H18 H 0.1114 -0.1702 0.1600 0.060 Uiso 1 1 calc R
C19 C 0.11741(8) -0.03660(17) 0.07955(13) 0.0440(4) Uani 1 1 d .
H19 H 0.1590 -0.0152 0.1391 0.053 Uiso 1 1 calc R
C20 C 0.16159(10) -0.05681(17) -0.0600(2) 0.0573(5) Uani 1 1 d .
H20A H 0.1461 -0.1324 -0.0504 0.086 Uiso 1 1 calc GR
H20B H 0.2007 -0.0814 -0.0320 0.086 Uiso 1 1 calc GR
H20C H 0.1327 -0.0351 -0.1368 0.086 Uiso 1 1 calc GR

loop_
_atom_site_aniso_label
_atom_site_aniso_U_11
_atom_site_aniso_U_22
_atom_site_aniso_U_33
_atom_site_aniso_U_23
_atom_site_aniso_U_13
_atom_site_aniso_U_12
S1 0.0422(3) 0.0573(3) 0.0439(3) -0.00286(17) 0.0247(2) -0.01063(17)
S2 0.0464(3) 0.0549(3) 0.0404(3) 0.00008(16) 0.0263(2) -0.00206(16)
O1 0.0835(9) 0.0352(5) 0.0599(7) -0.0032(5) 0.0615(8) 0.0018(5)
O2 0.0489(6) 0.0396(5) 0.0618(7) 0.0080(5) 0.0453(6) 0.0081(5)
N1 0.0417(7) 0.0298(6) 0.0333(6) -0.0026(4) 0.0301(6) -0.0021(4)
N2 0.0346(6) 0.0332(6) 0.0408(7) 0.0043(5) 0.0288(6) 0.0017(4)
C1 0.0524(8) 0.0313(6) 0.0427(8) -0.0049(6) 0.0397(8) -0.0035(6)
C2 0.0584(10) 0.0438(8) 0.0411(9) -0.0115(6) 0.0377(8) -0.0085(7)
C3 0.0390(8) 0.0485(9) 0.0621(11) -0.0020(7) 0.0370(9) 0.0026(7)
C4 0.0417(8) 0.0345(7) 0.0534(9) 0.0042(6) 0.0378(8) 0.0040(6)
C5 0.0368(7) 0.0316(7) 0.0334(8) -0.0015(5) 0.0264(7) -0.0017(5)
C6 0.0410(7) 0.0317(7) 0.0348(7) -0.0009(5) 0.0295(7) 0.0004(5)
C7 0.0378(7) 0.0313(6) 0.0387(7) 0.0026(5) 0.0312(7) 0.0035(5)
C8 0.0482(9) 0.0449(8) 0.0383(8) -0.0018(6) 0.0335(8) -0.0021(6)
C9 0.0646(11) 0.0595(10) 0.0449(9) 0.0053(7) 0.0446(9) 0.0053(8)
C10 0.0700(11) 0.0533(9) 0.0667(11) 0.0150(8) 0.0599(11) 0.0093(8)
C11 0.0614(10) 0.0414(8) 0.0727(12) 0.0045(7) 0.0555(10) -0.0027(7)
C12 0.0447(8) 0.0365(7) 0.0460(9) -0.0019(6) 0.0347(8) -0.0024(6)
C13 0.0670(11) 0.0435(8) 0.0673(12) 0.0016(7) 0.0560(11) 0.0086(7)
C14 0.0375(7) 0.0309(6) 0.0389(8) 0.0022(5) 0.0300(7) 0.0006(5)
C15 0.0391(8) 0.0448(8) 0.0364(8) 0.0027(6) 0.0270(7) -0.0015(6)
C16 0.0412(8) 0.0462(8) 0.0518(9) -0.0045(7) 0.0349(8) -0.0072(6)
C17 0.0587(10) 0.0368(7) 0.0643(10) 0.0039(7) 0.0514(9) -0.0008(7)
C18 0.0577(10) 0.0500(9) 0.0492(10) 0.0145(7) 0.0410(9) 0.0064(7)
C19 0.0391(8) 0.0477(8) 0.0381(8) 0.0071(6) 0.0255(7) 0.0009(6)
C20 0.0642(11) 0.0415(9) 0.0840(14) -0.0097(8) 0.0593(12) -0.0004(8)

loop_
_atom_type_symbol
_atom_type_description
_atom_type_scat_dispersion_real
_atom_type_scat_dispersion_imag
_atom_type_scat_source
C C 0.0181 0.0091 'International Tables Vol C Tables 4.2.6.8 and 6.1.1.4'
H H 0.0000 0.0000 'International Tables Vol C Tables 4.2.6.8 and 6.1.1.4'
N N 0.0311 0.0180 'International Tables Vol C Tables 4.2.6.8 and 6.1.1.4'
O O 0.0492 0.0322 'International Tables Vol C Tables 4.2.6.8 and 6.1.1.4'
S S 0.3331 0.5567 'International Tables Vol C Tables 4.2.6.8 and 6.1.1.4'

loop_
_geom_angle_atom_site_label_1
_geom_angle_atom_site_label_2
_geom_angle_atom_site_label_3
_geom_angle
C2 S1 S2 104.71(6)
C3 S2 S1 104.32(7)
C6 N1 C1 121.62(11)
C6 N1 C7 120.43(11)
C7 N1 C1 117.82(10)
C4 N2 C14 116.97(11)
C5 N2 C4 122.03(12)
C5 N2 C14 120.90(12)
N1 C1 C13 115.60(14)
C2 C1 N1 120.91(14)
C2 C1 C13 123.48(14)
S1 C2 H2 117.5
C1 C2 S1 124.95(12)
C1 C2 H2 117.5
S2 C3 H3 117.3
C4 C3 S2 125.36(12)
C4 C3 H3 117.3
N2 C4 C20 115.45(14)
C3 C4 N2 121.93(14)
C3 C4 C20 122.61(15)
O2 C5 N2 124.10(13)
O2 C5 C6 120.03(12)
N2 C5 C6 115.03(11)
O1 C6 N1 124.32(12)
O1 C6 C5 119.10(12)
N1 C6 C5 115.86(11)
C8 C7 N1 120.71(13)
C8 C7 C12 120.00(13)
C12 C7 N1 119.26(13)
C7 C8 H8 120.2
C7 C8 C9 119.56(15)
C9 C8 H8 120.2
C8 C9 H9 119.6
C10 C9 C8 120.70(16)
C10 C9 H9 119.6
C9 C10 H10 120.3
C11 C10 C9 119.40(14)
C11 C10 H10 120.3
C10 C11 H11 119.7
C10 C11 C12 120.68(15)
C12 C11 H11 119.7
C7 C12 H12 120.2
C11 C12 C7 119.63(15)
C11 C12 H12 120.2
C1 C13 H13A 109.5
C1 C13 H13B 109.5
C1 C13 H13C 109.5
H13A C13 H13B 109.5
H13A C13 H13C 109.5
H13B C13 H13C 109.5
C15 C14 N2 120.61(13)
C19 C14 N2 118.91(13)
C19 C14 C15 120.44(13)
C14 C15 H15 120.4
C14 C15 C16 119.13(14)
C16 C15 H15 120.4
C15 C16 H16 119.7
C17 C16 C15 120.64(16)
C17 C16 H16 119.7
C16 C17 H17 120.0
C18 C17 C16 120.05(14)
C18 C17 H17 120.0
C17 C18 H18 120.0
C17 C18 C19 120.06(15)
C19 C18 H18 120.0
C14 C19 C18 119.67(15)
C14 C19 H19 120.2
C18 C19 H19 120.2
C4 C20 H20A 109.5
C4 C20 H20B 109.5
C4 C20 H20C 109.5
H20A C20 H20B 109.5
H20A C20 H20C 109.5
H20B C20 H20C 109.5

loop_
_geom_bond_atom_site_label_1
_geom_bond_atom_site_label_2
_geom_bond_distance
S1 S2 2.0626(6)
S1 C2 1.7639(19)
S2 C3 1.7584(18)
O1 C6 1.2090(17)
O2 C5 1.2129(18)
N1 C1 1.4377(16)
N1 C6 1.3698(18)
N1 C7 1.4345(16)
N2 C4 1.4313(18)
N2 C5 1.3632(18)
N2 C14 1.4441(17)
C1 C2 1.325(2)
C1 C13 1.490(2)
C2 H2 0.9300
C3 H3 0.9300
C3 C4 1.329(3)
C4 C20 1.493(2)
C5 C6 1.5461(18)
C7 C8 1.385(2)
C7 C12 1.387(2)
C8 H8 0.9300
C8 C9 1.386(2)
C9 H9 0.9300
C9 C10 1.380(3)
C10 H10 0.9300
C10 C11 1.378(3)
C11 H11 0.9300
C11 C12 1.385(2)
C12 H12 0.9300
C13 H13A 0.9600
C13 H13B 0.9600
C13 H13C 0.9600
C14 C15 1.382(2)
C14 C19 1.378(2)
C15 H15 0.9300
C15 C16 1.390(2)
C16 H16 0.9300
C16 C17 1.372(3)
C17 H17 0.9300
C17 C18 1.372(3)
C18 H18 0.9300
C18 C19 1.393(2)
C19 H19 0.9300
C20 H20A 0.9600
C20 H20B 0.9600
C20 H20C 0.9600
